data_7017000
loop_
_publ_author_name
'Zhang, Shu-Hua'
'Ma, Lu-Fang'
'Zou, Hua-Hong'
'Wang, Yin Guang'
'Liang, Hong'
'Zeng, Ming Hua'

_publ_section_title
;
 Anion induced diversification from heptanuclear to tetranuclear clusters:
 Syntheses, structures and magnetic properties.
;
_journal_issue 43
_journal_name_full 'Dalton transactions (Cambridge, England : 2003)'
_journal_page_first 11402
_journal_page_last 11409
_journal_paper_doi 10.1039/c1dt10517e
_journal_volume 40
_journal_year 2011
_chemical_formula_moiety 'C42 H48 Co4 N8 O14'
_chemical_formula_sum 'C42 H48 Co4 N8 O14'
_chemical_formula_weight 1124.60
_chemical_name_systematic
;
?
;
_space_group_IT_number 15
_symmetry_cell_setting monoclinic
_symmetry_space_group_name_Hall '-C 2yc'
_symmetry_space_group_name_H-M 'C 1 2/c 1'
_atom_sites_solution_hydrogens geom
_atom_sites_solution_primary direct
_atom_sites_solution_secondary difmap
_audit_creation_method SHELXL-97
_cell_angle_alpha 90.00
_cell_angle_beta 121.66(3)
_cell_angle_gamma 90.00
_cell_formula_units_Z 4
_cell_length_a 18.347(4)
_cell_length_b 19.007(4)
_cell_length_c 16.286(3)
_cell_measurement_reflns_used 4354
_cell_measurement_temperature 293(2)
_cell_measurement_theta_max 25.20
_cell_measurement_theta_min 1.69
_cell_volume 4834(2)
_computing_cell_refinement 'SAINT (Bruker, 2004)'
_computing_data_collection 'SMART(Bruker 2004)'
_computing_data_reduction SAINT
_computing_molecular_graphics 'SHELXTL (Sheldrick, 2008)'
_computing_publication_material 'SHELXL97 (Sheldrick, 2008)'
_computing_structure_refinement 'SHELXL97 (Sheldrick, 2008)'
_computing_structure_solution 'SHELXS97 (Sheldrick, 2008)'
_diffrn_ambient_temperature 293(2)
_diffrn_detector_area_resol_mean no
_diffrn_measured_fraction_theta_full 0.999
_diffrn_measured_fraction_theta_max 0.999
_diffrn_measurement_device_type 'Bruker P4'
_diffrn_measurement_method '\w scans'
_diffrn_radiation_monochromator graphite
_diffrn_radiation_source 'fine-focus sealed tube'
_diffrn_radiation_type MoK\a
_diffrn_radiation_wavelength 0.71073
_diffrn_reflns_av_R_equivalents 0.0364
_diffrn_reflns_av_sigmaI/netI 0.0455
_diffrn_reflns_limit_h_max 15
_diffrn_reflns_limit_h_min -21
_diffrn_reflns_limit_k_max 22
_diffrn_reflns_limit_k_min -17
_diffrn_reflns_limit_l_max 18
_diffrn_reflns_limit_l_min -19
_diffrn_reflns_number 12229
_diffrn_reflns_theta_full 25.20
_diffrn_reflns_theta_max 25.20
_diffrn_reflns_theta_min 1.69
_diffrn_standards_decay_% no
_diffrn_standards_interval_count no
_diffrn_standards_interval_time no
_diffrn_standards_number no
_exptl_absorpt_coefficient_mu 1.420
_exptl_absorpt_correction_type none
_exptl_crystal_colour red
_exptl_crystal_density_diffrn 1.545
_exptl_crystal_density_method 'not measured'
_exptl_crystal_description block
_exptl_crystal_F_000 2304
_exptl_crystal_size_max 0.22
_exptl_crystal_size_mid 0.15
_exptl_crystal_size_min 0.14
_refine_diff_density_max 0.915
_refine_diff_density_min -0.794
_refine_diff_density_rms 0.094
_refine_ls_extinction_method none
_refine_ls_goodness_of_fit_ref 1.059
_refine_ls_hydrogen_treatment constr
_refine_ls_matrix_type full
_refine_ls_number_parameters 308
_refine_ls_number_reflns 4354
_refine_ls_number_restraints 75
_refine_ls_restrained_S_all 1.121
_refine_ls_R_factor_all 0.0801
_refine_ls_R_factor_gt 0.0474
_refine_ls_shift/su_max 0.000
_refine_ls_shift/su_mean 0.000
_refine_ls_structure_factor_coef Fsqd
_refine_ls_weighting_details 'calc w=1/[\s^2^(Fo^2^)+(0.0740P)^2^+22.8830P] where P=(Fo^2^+2Fc^2^)/3'
_refine_ls_weighting_scheme calc
_refine_ls_wR_factor_gt 0.1241
_refine_ls_wR_factor_ref 0.1598
_reflns_number_gt 3048
_reflns_number_total 4354
_reflns_threshold_expression >2sigma(I)
_cod_data_source_file c1dt10517e.txt
_cod_data_source_block co(795812)
_cod_depositor_comments
;
The following automatic conversions were performed:

'_symmetry_cell_setting' value 'Monoclinic' changed to 'monoclinic'
according to /home/saulius/struct/CIF-dictionaries/cif_core.dic
dictionary named 'cif_core.dic' version 2.4.1 from 2010-06-29.

Automatic conversion script
Id: cif_fix_values 1715 2011-07-08 13:25:40Z adriana 
;
_cod_original_cell_volume 4834.1(17)
_cod_original_sg_symbol_H-M 'C2/c '
_cod_database_code 7017000

loop_
_symmetry_equiv_pos_as_xyz
'x, y, z'
'-x, y, -z+1/2'
'x+1/2, y+1/2, z'
'-x+1/2, y+1/2, -z+1/2'
'-x, -y, -z'
'x, -y, z-1/2'
'-x+1/2, -y+1/2, -z'
'x+1/2, -y+1/2, z-1/2'

loop_
_atom_site_label
_atom_site_type_symbol
_atom_site_fract_x
_atom_site_fract_y
_atom_site_fract_z
_atom_site_U_iso_or_equiv
_atom_site_adp_type
_atom_site_occupancy
_atom_site_symmetry_multiplicity
_atom_site_calc_flag
_atom_site_refinement_flags
C1 C 0.3534(4) 0.1919(3) 0.6576(4) 0.0436(14) Uani 1 1 d .
H1A H 0.2988 0.1731 0.6435 0.052 Uiso 1 1 calc R
H1B H 0.3456 0.2122 0.5988 0.052 Uiso 1 1 calc R
C2 C 0.3834(3) 0.2480(3) 0.7343(4) 0.0365(12) Uani 1 1 d .
C3 C 0.3873(4) 0.3449(3) 0.8099(4) 0.0431(14) Uani 1 1 d .
C4 C 0.3735(5) 0.4087(3) 0.8400(6) 0.0612(18) Uani 1 1 d .
H4 H 0.3286 0.4381 0.7984 0.073 Uiso 1 1 calc R
C5 C 0.4299(5) 0.4264(4) 0.9349(6) 0.071(2) Uani 1 1 d .
H5A H 0.4230 0.4692 0.9577 0.085 Uiso 1 1 calc R
C6 C 0.4964(6) 0.3828(4) 0.9976(6) 0.073(2) Uani 1 1 d .
H6 H 0.5323 0.3963 1.0616 0.088 Uiso 1 1 calc R
C7 C 0.5101(5) 0.3198(3) 0.9664(5) 0.0617(19) Uani 1 1 d .
H7 H 0.5556 0.2908 1.0079 0.074 Uiso 1 1 calc R
C8 C 0.4542(4) 0.3006(3) 0.8714(4) 0.0434(14) Uani 1 1 d .
C9 C 0.4878(4) -0.0232(3) 0.6005(4) 0.0428(14) Uani 1 1 d .
H9A H 0.5442 -0.0372 0.6148 0.051 Uiso 1 1 calc R
H9B H 0.4554 -0.0062 0.5346 0.051 Uiso 1 1 calc R
C10 C 0.4432(4) -0.0845(3) 0.6123(4) 0.0371(12) Uani 1 1 d .
C11 C 0.3935(4) -0.1913(3) 0.6041(5) 0.0531(16) Uani 1 1 d U
C12 C 0.3713(6) -0.2613(4) 0.5903(6) 0.082(2) Uani 1 1 d U
H12 H 0.3904 -0.2916 0.5607 0.098 Uiso 1 1 calc R
C13 C 0.3189(6) -0.2844(5) 0.6228(7) 0.093(3) Uani 1 1 d U
H13 H 0.3027 -0.3315 0.6149 0.111 Uiso 1 1 calc R
C14 C 0.2901(6) -0.2391(4) 0.6667(6) 0.082(2) Uani 1 1 d U
H14 H 0.2546 -0.2563 0.6869 0.098 Uiso 1 1 calc R
C15 C 0.3132(4) -0.1690(3) 0.6810(5) 0.0541(16) Uani 1 1 d .
H15 H 0.2940 -0.1387 0.7105 0.065 Uiso 1 1 calc R
C16 C 0.3657(4) -0.1457(3) 0.6499(4) 0.0426(13) Uani 1 1 d .
C17 C 0.2267(6) -0.0057(6) 0.4852(7) 0.114(3) Uani 1 1 d U
H17A H 0.2097 -0.0318 0.5237 0.137 Uiso 1 1 calc R
H17B H 0.2508 -0.0392 0.4609 0.137 Uiso 1 1 calc R
C18 C 0.1509(7) 0.0246(6) 0.4040(8) 0.128(3) Uani 1 1 d U
H18A H 0.1255 0.0572 0.4278 0.153 Uiso 1 1 calc R
H18B H 0.1675 0.0512 0.3656 0.153 Uiso 1 1 calc R
C19 C 0.0899(9) -0.0244(8) 0.3454(10) 0.178(5) Uani 1 1 d U
H19A H 0.0937 -0.0331 0.2897 0.267 Uiso 1 1 calc R
H19B H 0.0339 -0.0068 0.3253 0.267 Uiso 1 1 calc R
H19C H 0.0996 -0.0675 0.3804 0.267 Uiso 1 1 calc R
C20 C 0.6275(4) 0.1531(3) 1.0613(4) 0.0485(15) Uani 1 1 d .
H20 H 0.6356 0.1680 1.1199 0.058 Uiso 1 1 calc R
C21 C 0.3213(4) 0.0684(4) 0.8039(5) 0.0531(16) Uani 1 1 d .
H21 H 0.2798 0.0665 0.8202 0.064 Uiso 1 1 d R
Co1 Co 0.49006(5) 0.13601(4) 0.84582(5) 0.0324(2) Uani 1 1 d .
Co2 Co 0.39528(5) 0.02769(4) 0.69054(5) 0.0343(2) Uani 1 1 d .
N1 N 0.4500(3) 0.2401(2) 0.8209(3) 0.0388(11) Uani 1 1 d .
N2 N 0.3433(3) 0.3099(2) 0.7223(3) 0.0433(11) Uani 1 1 d .
H2 H 0.2946 0.3219 0.6662 0.052 Uiso 1 1 d R
N3 N 0.3994(3) -0.0787(2) 0.6548(3) 0.0380(10) Uani 1 1 d .
N4 N 0.4429(3) -0.1502(2) 0.5814(4) 0.0460(12) Uani 1 1 d .
H4A H 0.4697 -0.1571 0.5483 0.055 Uiso 1 1 d R
O1 O 0.4143(2) 0.13764(17) 0.6899(2) 0.0319(8) Uani 1 1 d .
O2 O 0.4953(2) 0.03019(17) 0.6645(2) 0.0323(8) Uani 1 1 d .
O3 O 0.3134(3) 0.0270(2) 0.7398(3) 0.0497(10) Uani 1 1 d .
O4 O 0.3786(3) 0.1115(2) 0.8526(3) 0.0517(10) Uani 1 1 d .
O5 O 0.2922(3) 0.0428(2) 0.5468(3) 0.0626(12) Uani 1 1 d U
H5 H 0.2983 0.0701 0.5196 0.075 Uiso 1 1 d R
O6 O 0.5523(3) 0.1454(2) 0.9960(3) 0.0464(10) Uani 1 1 d .
O7 O 0.6930(3) 0.1442(2) 1.0606(3) 0.0591(12) Uani 1 1 d .

loop_
_atom_site_aniso_label
_atom_site_aniso_U_11
_atom_site_aniso_U_22
_atom_site_aniso_U_33
_atom_site_aniso_U_23
_atom_site_aniso_U_13
_atom_site_aniso_U_12
C1 0.044(3) 0.044(3) 0.036(3) -0.002(2) 0.016(3) 0.006(3)
C2 0.040(3) 0.033(3) 0.041(3) 0.003(2) 0.025(3) 0.004(2)
C3 0.047(3) 0.035(3) 0.056(4) 0.000(3) 0.032(3) 0.001(3)
C4 0.064(4) 0.042(4) 0.087(5) -0.003(3) 0.046(4) 0.002(3)
C5 0.083(5) 0.049(4) 0.091(6) -0.027(4) 0.052(5) -0.009(4)
C6 0.093(6) 0.056(4) 0.062(5) -0.025(4) 0.036(5) -0.012(4)
C7 0.076(5) 0.050(4) 0.047(4) -0.005(3) 0.024(4) 0.003(3)
C8 0.051(4) 0.036(3) 0.046(3) -0.003(3) 0.027(3) -0.002(3)
C9 0.055(4) 0.042(3) 0.047(3) -0.009(3) 0.037(3) -0.006(3)
C10 0.046(3) 0.039(3) 0.037(3) -0.006(2) 0.030(3) -0.004(2)
C11 0.072(4) 0.042(3) 0.064(4) -0.011(3) 0.048(4) -0.010(3)
C12 0.098(4) 0.066(4) 0.098(4) -0.010(3) 0.062(4) -0.008(3)
C13 0.106(5) 0.079(4) 0.108(5) -0.005(4) 0.067(4) -0.016(4)
C14 0.095(4) 0.080(4) 0.091(4) 0.002(3) 0.062(4) -0.015(3)
C15 0.064(4) 0.054(4) 0.063(4) -0.007(3) 0.045(4) -0.013(3)
C16 0.051(4) 0.039(3) 0.041(3) -0.003(2) 0.027(3) -0.006(3)
C17 0.096(5) 0.114(5) 0.095(5) 0.013(4) 0.024(4) -0.039(4)
C18 0.103(5) 0.127(5) 0.101(5) 0.021(4) 0.017(4) -0.050(4)
C19 0.164(7) 0.163(7) 0.150(7) 0.001(6) 0.044(6) -0.040(6)
C20 0.052(4) 0.060(4) 0.033(3) -0.003(3) 0.022(3) -0.001(3)
C21 0.052(4) 0.068(4) 0.062(4) -0.012(3) 0.045(4) -0.008(3)
Co1 0.0383(4) 0.0325(4) 0.0310(4) 0.0001(3) 0.0213(3) 0.0024(3)
Co2 0.0402(4) 0.0348(4) 0.0368(4) -0.0038(3) 0.0263(4) -0.0036(3)
N1 0.048(3) 0.033(2) 0.035(2) -0.0002(19) 0.021(2) 0.005(2)
N2 0.039(3) 0.038(3) 0.047(3) 0.002(2) 0.018(2) 0.005(2)
N3 0.045(3) 0.035(2) 0.040(3) -0.004(2) 0.027(2) -0.004(2)
N4 0.064(3) 0.041(3) 0.058(3) -0.012(2) 0.048(3) -0.008(2)
O1 0.037(2) 0.0307(18) 0.0303(18) -0.0010(14) 0.0195(16) 0.0026(15)
O2 0.042(2) 0.0323(19) 0.0327(19) -0.0062(14) 0.0268(17) -0.0041(15)
O3 0.052(3) 0.058(3) 0.056(3) -0.014(2) 0.040(2) -0.014(2)
O4 0.052(3) 0.059(3) 0.060(3) -0.010(2) 0.040(2) -0.004(2)
O5 0.066(3) 0.063(3) 0.048(2) 0.003(2) 0.022(2) -0.018(2)
O6 0.048(3) 0.057(3) 0.035(2) 0.0038(18) 0.023(2) 0.002(2)
O7 0.046(3) 0.076(3) 0.049(3) -0.018(2) 0.021(2) -0.009(2)

loop_
_atom_type_symbol
_atom_type_description
_atom_type_scat_dispersion_real
_atom_type_scat_dispersion_imag
_atom_type_scat_source
C C 0.0033 0.0016 'International Tables Vol C Tables 4.2.6.8 and 6.1.1.4'
H H 0.0000 0.0000 'International Tables Vol C Tables 4.2.6.8 and 6.1.1.4'
N N 0.0061 0.0033 'International Tables Vol C Tables 4.2.6.8 and 6.1.1.4'
O O 0.0106 0.0060 'International Tables Vol C Tables 4.2.6.8 and 6.1.1.4'
Co Co 0.3494 0.9721 'International Tables Vol C Tables 4.2.6.8 and 6.1.1.4'

loop_
_geom_angle_atom_site_label_1
_geom_angle_atom_site_label_2
_geom_angle_atom_site_label_3
_geom_angle
_geom_angle_site_symmetry_1
_geom_angle_site_symmetry_3
O1 C1 C2 109.6(4) . .
O1 C1 H1A 109.7 . .
C2 C1 H1A 109.7 . .
O1 C1 H1B 109.7 . .
C2 C1 H1B 109.7 . .
H1A C1 H1B 108.2 . .
N1 C2 N2 112.9(5) . .
N1 C2 C1 122.8(5) . .
N2 C2 C1 124.3(5) . .
C4 C3 N2 132.1(6) . .
C4 C3 C8 122.3(6) . .
N2 C3 C8 105.6(5) . .
C5 C4 C3 116.3(7) . .
C5 C4 H4 121.8 . .
C3 C4 H4 121.8 . .
C4 C5 C6 122.4(6) . .
C4 C5 H5A 118.8 . .
C6 C5 H5A 118.8 . .
C7 C6 C5 120.7(7) . .
C7 C6 H6 119.6 . .
C5 C6 H6 119.6 . .
C6 C7 C8 118.1(7) . .
C6 C7 H7 121.0 . .
C8 C7 H7 121.0 . .
C7 C8 C3 120.2(6) . .
C7 C8 N1 131.0(6) . .
C3 C8 N1 108.7(5) . .
O2 C9 C10 108.3(4) . .
O2 C9 H9A 110.0 . .
C10 C9 H9A 110.0 . .
O2 C9 H9B 110.0 . .
C10 C9 H9B 110.0 . .
H9A C9 H9B 108.4 . .
N3 C10 N4 113.1(5) . .
N3 C10 C9 122.1(5) . .
N4 C10 C9 124.8(5) . .
C12 C11 N4 132.9(6) . .
C12 C11 C16 121.7(6) . .
N4 C11 C16 105.4(5) . .
C11 C12 C13 116.7(8) . .
C11 C12 H12 121.7 . .
C13 C12 H12 121.7 . .
C12 C13 C14 121.7(8) . .
C12 C13 H13 119.2 . .
C14 C13 H13 119.2 . .
C15 C14 C13 121.3(8) . .
C15 C14 H14 119.3 . .
C13 C14 H14 119.3 . .
C16 C15 C14 117.5(7) . .
C16 C15 H15 121.3 . .
C14 C15 H15 121.3 . .
C15 C16 N3 130.2(5) . .
C15 C16 C11 121.1(5) . .
N3 C16 C11 108.6(5) . .
O5 C17 C18 116.0(9) . .
O5 C17 H17A 108.3 . .
C18 C17 H17A 108.3 . .
O5 C17 H17B 108.3 . .
C18 C17 H17B 108.3 . .
H17A C17 H17B 107.4 . .
C19 C18 C17 114.0(11) . .
C19 C18 H18A 108.8 . .
C17 C18 H18A 108.8 . .
C19 C18 H18B 108.8 . .
C17 C18 H18B 108.8 . .
H18A C18 H18B 107.7 . .
C18 C19 H19A 109.5 . .
C18 C19 H19B 109.5 . .
H19A C19 H19B 109.5 . .
C18 C19 H19C 109.5 . .
H19A C19 H19C 109.5 . .
H19B C19 H19C 109.5 . .
O7 C20 O6 129.7(6) . .
O7 C20 H20 115.2 . .
O6 C20 H20 115.2 . .
O3 C21 H21 117.3 . .
O2 Co1 N1 165.61(16) 2_656 .
O2 Co1 O6 99.47(14) 2_656 .
N1 Co1 O6 93.88(16) . .
O2 Co1 O1 80.16(13) 2_656 2_656
N1 Co1 O1 101.03(16) . 2_656
O6 Co1 O1 107.28(15) . 2_656
O2 Co1 O4 87.70(15) 2_656 .
N1 Co1 O4 88.20(18) . .
O6 Co1 O4 84.77(16) . .
O1 Co1 O4 164.07(15) 2_656 .
O2 Co1 O1 87.08(13) 2_656 .
N1 Co1 O1 79.21(15) . .
O6 Co1 O1 172.12(15) . .
O1 Co1 O1 78.02(15) 2_656 .
O4 Co1 O1 91.17(15) . .
O3 Co2 O2 170.38(15) . .
O3 Co2 N3 103.98(17) . .
O2 Co2 N3 78.72(15) . .
O3 Co2 O5 91.19(18) . .
O2 Co2 O5 98.16(17) . .
N3 Co2 O5 88.01(18) . .
O3 Co2 O1 99.49(15) . .
O2 Co2 O1 79.19(13) . .
N3 Co2 O1 155.66(16) . .
O5 Co2 O1 85.11(15) . .
O3 Co2 O2 91.38(15) . 2_656
O2 Co2 O2 79.03(14) . 2_656
N3 Co2 O2 100.11(15) . 2_656
O5 Co2 O2 170.62(15) . 2_656
O1 Co2 O2 85.57(13) . 2_656
C2 N1 C8 105.8(4) . .
C2 N1 Co1 110.9(3) . .
C8 N1 Co1 140.2(4) . .
C2 N2 C3 106.9(5) . .
C2 N2 H2 122.4 . .
C3 N2 H2 130.5 . .
C10 N3 C16 105.5(4) . .
C10 N3 Co2 110.2(4) . .
C16 N3 Co2 143.8(4) . .
C10 N4 C11 107.4(5) . .
C10 N4 H4A 117.3 . .
C11 N4 H4A 135.2 . .
C1 O1 Co1 121.2(3) . 2_656
C1 O1 Co2 128.7(3) . .
Co1 O1 Co2 98.56(14) 2_656 .
C1 O1 Co1 110.2(3) . .
Co1 O1 Co1 101.95(15) 2_656 .
Co2 O1 Co1 89.19(13) . .
C9 O2 Co1 127.8(3) . 2_656
C9 O2 Co2 112.2(3) . .
Co1 O2 Co2 101.86(14) 2_656 .
C9 O2 Co2 117.9(3) . 2_656
Co1 O2 Co2 91.42(13) 2_656 2_656
Co2 O2 Co2 100.91(14) . 2_656
C21 O3 Co2 122.4(4) . .
C17 O5 Co2 128.6(5) . .
C17 O5 H5 112.0 . .
Co2 O5 H5 115.8 . .
C20 O6 Co1 134.0(4) . .

loop_
_geom_bond_atom_site_label_1
_geom_bond_atom_site_label_2
_geom_bond_distance
_geom_bond_site_symmetry_2
C1 O1 1.404(6) .
C1 C2 1.509(7) .
C1 H1A 0.9700 .
C1 H1B 0.9700 .
C2 N1 1.302(7) .
C2 N2 1.347(7) .
C3 C4 1.381(8) .
C3 N2 1.385(7) .
C3 C8 1.387(8) .
C4 C5 1.376(10) .
C4 H4 0.9300 .
C5 C6 1.381(11) .
C5 H5A 0.9300 .
C6 C7 1.375(9) .
C6 H6 0.9300 .
C7 C8 1.382(8) .
C7 H7 0.9300 .
C8 N1 1.394(7) .
C9 O2 1.409(6) .
C9 C10 1.494(7) .
C9 H9A 0.9700 .
C9 H9B 0.9700 .
C10 N3 1.313(7) .
C10 N4 1.344(7) .
C11 C12 1.375(10) .
C11 N4 1.385(7) .
C11 C16 1.402(8) .
C12 C13 1.389(11) .
C12 H12 0.9300 .
C13 C14 1.389(11) .
C13 H13 0.9300 .
C14 C15 1.379(10) .
C14 H14 0.9300 .
C15 C16 1.375(8) .
C15 H15 0.9300 .
C16 N3 1.400(7) .
C17 O5 1.426(10) .
C17 C18 1.443(13) .
C17 H17A 0.9700 .
C17 H17B 0.9700 .
C18 C19 1.383(14) .
C18 H18A 0.9700 .
C18 H18B 0.9700 .
C19 H19A 0.9600 .
C19 H19B 0.9600 .
C19 H19C 0.9600 .
C20 O7 1.219(7) .
C20 O6 1.232(7) .
C20 H20 0.9300 .
C21 O3 1.253(7) .
C21 H21 0.9302 .
Co1 O2 2.047(3) 2_656
Co1 N1 2.075(4) .
Co1 O6 2.095(4) .
Co1 O1 2.119(4) 2_656
Co1 O4 2.156(4) .
Co1 O1 2.163(3) .
Co2 O3 2.041(4) .
Co2 O2 2.091(3) .
Co2 N3 2.116(4) .
Co2 O5 2.120(4) .
Co2 O1 2.120(3) .
Co2 O2 2.152(4) 2_656
N2 H2 0.9100 .
N4 H4A 0.9096 .
O1 Co1 2.119(4) 2_656
O2 Co1 2.047(3) 2_656
O2 Co2 2.152(4) 2_656
O5 H5 0.7278 .

loop_
_geom_hbond_atom_site_label_D
_geom_hbond_atom_site_label_H
_geom_hbond_atom_site_label_A
_geom_hbond_distance_DH
_geom_hbond_distance_HA
_geom_hbond_distance_DA
_geom_hbond_angle_DHA
_geom_hbond_site_symmetry_A
N2 H2 O7 0.91 1.87 2.771(6) 172.2 8_455
N4 H4A O6 0.91 2.10 2.983(6) 162.3 6
O5 H5 O7 0.73 1.98 2.710(6) 176.4 2_656
